data_8101728
loop_
_publ_author_name
'Jafarpour, F.'
'Pirelahi, H.'

_publ_section_title
;
Crystal structures of cis- and trans-4-methyl-2,4,6-triphenyl-4H-thiopyran-
1-oxide, C~24~H~20~OS
;
_journal_issue 2
_journal_name_full 'Zeitschrift f\"ur Kristallographie - New Crystal Structures'
_journal_page_first 165
_journal_page_last 168
_journal_volume 220
_journal_year 2005
_chemical_formula_structural 'C24 H20 O1 S1'
_chemical_formula_sum 'C24 H20 O S'
_chemical_formula_weight 356.46
_chemical_name_systematic
;
 cis-4-methyl-2,4,6-triphenyl-4H-thiopyran-1-oxide
;
_space_group_IT_number 19
_symmetry_cell_setting orthorhombic
_symmetry_space_group_name_Hall 'P 2ac 2ab'
_symmetry_space_group_name_H-M 'P 21 21 21'
_atom_sites_solution_hydrogens geom
_atom_sites_solution_primary direct
_atom_sites_solution_secondary difmap
_cell_angle_alpha 90.00
_cell_angle_beta 90.00
_cell_angle_gamma 90.00
_cell_formula_units_Z 8
_cell_length_a 10.725(3)
_cell_length_b 14.328(3)
_cell_length_c 23.814(6)
_cell_measurement_reflns_used 935
_cell_measurement_temperature 120(2)
_cell_measurement_theta_max 27
_cell_measurement_theta_min 3
_cell_volume 3659.4(16)
_computing_cell_refinement 'SAINTPlus (Bruker, 1998a)'
_computing_data_collection 'SMART (Bruker, 1998b)'
_computing_data_reduction 'SAINTPlus (Bruker, 1998a)'
_computing_molecular_graphics 'SHELXTL ver. 5.1 (Sheldrick, 1998b)'
_computing_publication_material 'SHELXTL ver. 5.1 (Sheldrick, 1998b)'
_computing_structure_refinement 'SHELXTL ver. 5.1 (Sheldrick, 1998b)'
_computing_structure_solution 'SHELXTL ver. 5.1 (Sheldrick, 1998b) [3]'
_diffrn_ambient_temperature 120(2)
_diffrn_measured_fraction_theta_full 0.992
_diffrn_measured_fraction_theta_max 0.992
_diffrn_measurement_device_type 'Bruker SMART 1000 CCD'
_diffrn_measurement_method phi/omega
_diffrn_radiation_monochromator graphite
_diffrn_radiation_source 'fine-focus sealed tube'
_diffrn_radiation_type MoK\a
_diffrn_radiation_wavelength 0.71073
_diffrn_reflns_av_R_equivalents 0.0544
_diffrn_reflns_av_sigmaI/netI 0.0681
_diffrn_reflns_limit_h_max 13
_diffrn_reflns_limit_h_min -13
_diffrn_reflns_limit_k_max 18
_diffrn_reflns_limit_k_min -18
_diffrn_reflns_limit_l_max 30
_diffrn_reflns_limit_l_min -30
_diffrn_reflns_number 23605
_diffrn_reflns_theta_full 27.00
_diffrn_reflns_theta_max 27.00
_diffrn_reflns_theta_min 2.08
_exptl_absorpt_coefficient_mu 0.186
_exptl_absorpt_correction_T_max 0.8017
_exptl_absorpt_correction_T_min 0.3359
_exptl_absorpt_correction_type none
_exptl_absorpt_process_details 'SADABS (Sheldrick, 1998a)'
_exptl_crystal_colour colorless
_exptl_crystal_density_diffrn 1.294
_exptl_crystal_density_method 'not measured'
_exptl_crystal_description prism
_exptl_crystal_F_000 1504
_exptl_crystal_size_max 0.3
_exptl_crystal_size_mid 0.2
_exptl_crystal_size_min 0.2
_refine_diff_density_max 0.397
_refine_diff_density_min -0.347
_refine_diff_density_rms 0.057
_refine_ls_abs_structure_details 'Flack H D (1983), Acta Cryst. A39, 876-881'
_refine_ls_abs_structure_Flack -0.08(7)
_refine_ls_extinction_method none
_refine_ls_goodness_of_fit_ref 1.006
_refine_ls_hydrogen_treatment constr
_refine_ls_matrix_type full
_refine_ls_number_parameters 469
_refine_ls_number_reflns 7889
_refine_ls_number_restraints 0
_refine_ls_restrained_S_all 1.006
_refine_ls_R_factor_all 0.0752
_refine_ls_R_factor_gt 0.0542
_refine_ls_shift/su_max 0.000
_refine_ls_shift/su_mean 0.000
_refine_ls_structure_factor_coef Fsqd
_refine_ls_weighting_details 'calc w=1/[\s^2^(Fo^2^)+(0.0100P)^2^+3.5000P] where P=(Fo^2^+2Fc^2^)/3'
_refine_ls_weighting_scheme calc
_refine_ls_wR_factor_gt 0.0925
_refine_ls_wR_factor_ref 0.0983
_reflns_number_gt 5853
_reflns_number_total 7889
_reflns_threshold_expression >2sigma(I)
_cod_data_source_file 1267-1467.cff
_cod_data_source_block cis-C24H20OS
_cod_depositor_comments
;
The following automatic conversions were performed:
'_symmetry_cell_setting' value 'Orthorhombic' changed to 'orthorhombic'
according to '/home/saulius/struct/CIF-dictionaries/cif_core.dic'
dictionary named 'cif_core.dic' version 2.4.1 from 2010-06-29.

Automatic conversion script
Id: cif_fix_enum 1555 2011-01-17 13:19:09Z saulius 
;
_cod_original_cell_volume 3659.4(15)
_cod_original_formula_sum 'C24 H20 O1 S1'
_cod_database_code 8101728

loop_
_symmetry_equiv_pos_as_xyz
'x, y, z'
'-x+1/2, -y, z+1/2'
'-x, y+1/2, -z+1/2'
'x+1/2, -y+1/2, -z'

loop_
_atom_site_label
_atom_site_type_symbol
_atom_site_fract_x
_atom_site_fract_y
_atom_site_fract_z
_atom_site_U_iso_or_equiv
_atom_site_adp_type
_atom_site_occupancy
_atom_site_symmetry_multiplicity
_atom_site_Wyckoff_symbol
_atom_site_calc_flag
_atom_site_refinement_flags
_atom_site_disorder_assembly
_atom_site_disorder_group
S1 S -0.69775(8) -0.18614(6) -0.08442(3) 0.02958(19) Uani 1 4 a d . . .
O1 O -0.5910(2) -0.12129(16) -0.09601(10) 0.0409(6) Uani 1 4 a d . . .
C1 C -0.6331(3) -0.2908(2) -0.05459(13) 0.0280(7) Uani 1 4 a d . . .
C2 C -0.6342(3) -0.3088(2) -0.00018(12) 0.0275(7) Uani 1 4 a d . . .
H2 H -0.5925 -0.3629 0.0104 0.033 Uiso 1 4 a calc R . .
C3 C -0.6926(3) -0.2555(2) 0.04691(12) 0.0301(7) Uani 1 4 a d . . .
C4 C -0.7699(3) -0.1748(2) 0.02657(12) 0.0288(7) Uani 1 4 a d . . .
H4 H -0.8196 -0.1461 0.0535 0.035 Uiso 1 4 a calc R . .
C5 C -0.7768(3) -0.1395(2) -0.02406(12) 0.0281(7) Uani 1 4 a d . . .
C6 C -0.5841(3) -0.3561(2) -0.09787(12) 0.0286(7) Uani 1 4 a d . . .
C7 C -0.5343(3) -0.3258(2) -0.14835(13) 0.0338(8) Uani 1 4 a d . . .
H7 H -0.5274 -0.2623 -0.1556 0.041 Uiso 1 4 a calc R . .
C8 C -0.4948(3) -0.3897(3) -0.18802(14) 0.0402(9) Uani 1 4 a d . . .
H8 H -0.4626 -0.3686 -0.2220 0.048 Uiso 1 4 a calc R . .
C9 C -0.5023(3) -0.4834(3) -0.17810(15) 0.0416(9) Uani 1 4 a d . . .
H9 H -0.4743 -0.5258 -0.2049 0.050 Uiso 1 4 a calc R . .
C10 C -0.5515(4) -0.5148(3) -0.12816(15) 0.0434(10) Uani 1 4 a d . . .
H10 H -0.5576 -0.5786 -0.1213 0.052 Uiso 1 4 a calc R . .
C11 C -0.5920(3) -0.4520(2) -0.08821(15) 0.0364(8) Uani 1 4 a d . . .
H11 H -0.6247 -0.4738 -0.0545 0.044 Uiso 1 4 a calc R . .
C12 C -0.5877(3) -0.2122(2) 0.08313(13) 0.0280(7) Uani 1 4 a d . . .
C13 C -0.5070(3) -0.1483(2) 0.05733(13) 0.0333(8) Uani 1 4 a d . . .
H13 H -0.5169 -0.1337 0.0195 0.040 Uiso 1 4 a calc R . .
C14 C -0.4132(3) -0.1073(2) 0.08791(14) 0.0348(8) Uani 1 4 a d . . .
H14 H -0.3597 -0.0649 0.0707 0.042 Uiso 1 4 a calc R . .
C15 C -0.3979(3) -0.1289(2) 0.14423(13) 0.0351(8) Uani 1 4 a d . . .
H15 H -0.3343 -0.1010 0.1648 0.042 Uiso 1 4 a calc R . .
C16 C -0.4763(3) -0.1910(2) 0.16941(13) 0.0354(8) Uani 1 4 a d . . .
H16 H -0.4657 -0.2053 0.2072 0.042 Uiso 1 4 a calc R . .
C17 C -0.5719(3) -0.2333(2) 0.13932(13) 0.0323(8) Uani 1 4 a d . . .
H17 H -0.6250 -0.2755 0.1569 0.039 Uiso 1 4 a calc R . .
C18 C -0.7755(3) -0.3248(2) 0.08004(13) 0.0367(8) Uani 1 4 a d . . .
H18A H -0.8420 -0.3463 0.0564 0.055 Uiso 1 4 a calc R . .
H18B H -0.8097 -0.2941 0.1123 0.055 Uiso 1 4 a calc R . .
H18C H -0.7260 -0.3771 0.0919 0.055 Uiso 1 4 a calc R . .
C19 C -0.8413(3) -0.0519(2) -0.03915(13) 0.0284(7) Uani 1 4 a d . . .
C20 C -0.8296(3) 0.0271(2) -0.00453(13) 0.0333(8) Uani 1 4 a d . . .
H20 H -0.7850 0.0229 0.0289 0.040 Uiso 1 4 a calc R . .
C21 C -0.8843(3) 0.1115(2) -0.01983(14) 0.0365(8) Uani 1 4 a d . . .
H21 H -0.8749 0.1637 0.0030 0.044 Uiso 1 4 a calc R . .
C22 C -0.9521(3) 0.1179(3) -0.06860(15) 0.0401(9) Uani 1 4 a d . . .
H22 H -0.9885 0.1744 -0.0787 0.048 Uiso 1 4 a calc R . .
C23 C -0.9664(3) 0.0406(3) -0.10263(14) 0.0399(9) Uani 1 4 a d . . .
H23 H -1.0126 0.0451 -0.1355 0.048 Uiso 1 4 a calc R . .
C24 C -0.9123(3) -0.0433(2) -0.08801(13) 0.0322(7) Uani 1 4 a d . . .
H24 H -0.9233 -0.0950 -0.1111 0.039 Uiso 1 4 a calc R . .
S1' S -0.23637(8) -0.85083(6) -0.21643(3) 0.02919(18) Uani 1 4 a d . . .
O1' O -0.1069(2) -0.84242(16) -0.19300(9) 0.0369(6) Uani 1 4 a d . . .
C1' C -0.3066(3) -0.9551(2) -0.18808(12) 0.0284(7) Uani 1 4 a d . . .
C2' C -0.3901(3) -0.9546(2) -0.14716(13) 0.0318(8) Uani 1 4 a d . . .
H2' H -0.4161 -1.0129 -0.1346 0.038 Uiso 1 4 a calc R . .
C3' C -0.4486(3) -0.8717(2) -0.11825(13) 0.0305(8) Uani 1 4 a d . . .
C4' C -0.4072(3) -0.7790(2) -0.14172(13) 0.0327(8) Uani 1 4 a d . . .
H4' H -0.4458 -0.7266 -0.1266 0.039 Uiso 1 4 a calc R . .
C5' C -0.3226(3) -0.7626(2) -0.18124(13) 0.0285(7) Uani 1 4 a d . . .
C6' C -0.2635(3) -1.0405(2) -0.21769(12) 0.0302(7) Uani 1 4 a d . . .
C7' C -0.1443(3) -1.0497(3) -0.24087(13) 0.0366(8) Uani 1 4 a d . . .
H7' H -0.0869 -1.0018 -0.2361 0.044 Uiso 1 4 a calc R . .
C8' C -0.1096(3) -1.1284(2) -0.27078(13) 0.0391(8) Uani 1 4 a d . . .
H8' H -0.0294 -1.1331 -0.2853 0.047 Uiso 1 4 a calc R . .
C9' C -0.1936(4) -1.1997(2) -0.27903(13) 0.0418(9) Uani 1 4 a d . . .
H9' H -0.1709 -1.2525 -0.2994 0.050 Uiso 1 4 a calc R . .
C10' C -0.3128(4) -1.1918(3) -0.25660(14) 0.0432(9) Uani 1 4 a d . . .
H10' H -0.3702 -1.2395 -0.2623 0.052 Uiso 1 4 a calc R . .
C11' C -0.3470(3) -1.1144(2) -0.22609(13) 0.0367(8) Uani 1 4 a d . . .
H11' H -0.4266 -1.1112 -0.2108 0.044 Uiso 1 4 a calc R . .
C12' C -0.4090(3) -0.8707(2) -0.05568(13) 0.0322(8) Uani 1 4 a d . . .
C13' C -0.2832(3) -0.8620(2) -0.04354(13) 0.0361(8) Uani 1 4 a d . . .
H13' H -0.2254 -0.8599 -0.0726 0.043 Uiso 1 4 a calc R . .
C14' C -0.2430(4) -0.8565(2) 0.01173(13) 0.0390(8) Uani 1 4 a d . . .
H14' H -0.1584 -0.8503 0.0193 0.047 Uiso 1 4 a calc R . .
C15' C -0.3265(4) -0.8602(2) 0.05544(14) 0.0428(9) Uani 1 4 a d . . .
H15' H -0.2992 -0.8556 0.0924 0.051 Uiso 1 4 a calc R . .
C16' C -0.4517(4) -0.8709(3) 0.04353(14) 0.0435(9) Uani 1 4 a d . . .
H16' H -0.5087 -0.8752 0.0728 0.052 Uiso 1 4 a calc R . .
C17' C -0.4938(3) -0.8753(2) -0.01150(14) 0.0401(9) Uani 1 4 a d . . .
H17' H -0.5786 -0.8814 -0.0189 0.048 Uiso 1 4 a calc R . .
C18' C -0.5916(3) -0.8807(3) -0.12563(14) 0.0410(9) Uani 1 4 a d . . .
H18D H -0.6119 -0.8792 -0.1649 0.062 Uiso 1 4 a calc R . .
H18E H -0.6322 -0.8298 -0.1068 0.062 Uiso 1 4 a calc R . .
H18F H -0.6193 -0.9386 -0.1097 0.062 Uiso 1 4 a calc R . .
C19' C -0.2782(3) -0.6677(2) -0.19755(12) 0.0275(7) Uani 1 4 a d . . .
C20' C -0.2343(3) -0.6061(2) -0.15635(14) 0.0351(8) Uani 1 4 a d . . .
H20' H -0.2346 -0.6238 -0.1188 0.042 Uiso 1 4 a calc R . .
C21' C -0.1905(3) -0.5187(2) -0.17152(15) 0.0370(8) Uani 1 4 a d . . .
H21' H -0.1620 -0.4777 -0.1441 0.044 Uiso 1 4 a calc R . .
C22' C -0.1891(3) -0.4924(2) -0.22715(15) 0.0387(9) Uani 1 4 a d . . .
H22' H -0.1595 -0.4337 -0.2371 0.046 Uiso 1 4 a calc R . .
C23' C -0.2311(3) -0.5524(2) -0.26820(13) 0.0363(8) Uani 1 4 a d . . .
H23' H -0.2304 -0.5340 -0.3057 0.044 Uiso 1 4 a calc R . .
C24' C -0.2745(3) -0.6402(2) -0.25350(12) 0.0321(7) Uani 1 4 a d . . .
H24' H -0.3013 -0.6810 -0.2813 0.038 Uiso 1 4 a calc R . .

loop_
_atom_site_aniso_label
_atom_site_aniso_U_11
_atom_site_aniso_U_22
_atom_site_aniso_U_33
_atom_site_aniso_U_23
_atom_site_aniso_U_13
_atom_site_aniso_U_12
S1 0.0339(5) 0.0308(4) 0.0240(4) 0.0029(3) 0.0006(3) 0.0032(4)
O1 0.0402(14) 0.0351(13) 0.0473(14) 0.0083(11) 0.0138(12) 0.0005(12)
C1 0.0237(17) 0.0279(18) 0.0325(17) 0.0023(14) -0.0008(14) -0.0031(14)
C2 0.0257(17) 0.0260(16) 0.0307(16) 0.0044(14) -0.0040(13) -0.0024(15)
C3 0.0308(18) 0.0373(18) 0.0223(16) 0.0029(13) -0.0001(14) -0.0038(16)
C4 0.0248(17) 0.0329(18) 0.0288(16) -0.0013(13) 0.0026(13) -0.0025(15)
C5 0.0232(17) 0.0300(17) 0.0310(16) -0.0047(13) 0.0010(13) -0.0028(15)
C6 0.0234(16) 0.0322(18) 0.0300(17) 0.0000(14) -0.0043(13) 0.0008(15)
C7 0.0340(19) 0.037(2) 0.0310(18) -0.0011(15) -0.0053(15) -0.0033(16)
C8 0.040(2) 0.050(2) 0.0310(18) -0.0046(16) 0.0025(16) -0.0033(19)
C9 0.034(2) 0.047(2) 0.044(2) -0.0138(17) -0.0021(17) 0.0079(19)
C10 0.047(2) 0.030(2) 0.054(2) -0.0023(17) 0.0033(18) 0.0067(18)
C11 0.0297(19) 0.038(2) 0.0413(19) 0.0026(17) 0.0018(16) -0.0001(17)
C12 0.0283(17) 0.0276(17) 0.0281(16) -0.0017(13) -0.0006(14) 0.0055(14)
C13 0.0347(19) 0.040(2) 0.0254(16) 0.0041(15) -0.0016(14) 0.0055(18)
C14 0.0245(18) 0.038(2) 0.0419(19) 0.0004(16) 0.0040(16) -0.0022(16)
C15 0.0292(18) 0.040(2) 0.0366(18) -0.0097(16) -0.0029(15) 0.0042(17)
C16 0.036(2) 0.045(2) 0.0250(16) -0.0038(15) -0.0027(14) 0.0032(18)
C17 0.0297(19) 0.039(2) 0.0285(17) 0.0017(15) 0.0023(14) 0.0027(16)
C18 0.0357(19) 0.045(2) 0.0297(16) 0.0051(15) -0.0023(15) -0.0082(17)
C19 0.0262(18) 0.0304(17) 0.0285(16) -0.0018(14) 0.0042(13) 0.0021(15)
C20 0.0315(19) 0.040(2) 0.0285(17) -0.0016(15) 0.0008(14) 0.0017(17)
C21 0.036(2) 0.0293(19) 0.044(2) -0.0101(15) 0.0008(16) 0.0006(17)
C22 0.034(2) 0.035(2) 0.051(2) 0.0062(17) 0.0055(16) 0.0065(17)
C23 0.038(2) 0.046(2) 0.0357(19) 0.0052(17) -0.0048(16) 0.0069(18)
C24 0.0306(18) 0.0349(19) 0.0311(17) 0.0019(15) -0.0003(15) 0.0008(16)
S1' 0.0314(4) 0.0297(4) 0.0264(4) 0.0037(3) 0.0008(3) 0.0002(4)
O1' 0.0259(12) 0.0385(14) 0.0463(13) 0.0035(11) 0.0011(11) 0.0018(11)
C1' 0.0323(18) 0.0303(17) 0.0228(15) 0.0065(13) -0.0025(14) -0.0036(16)
C2' 0.0335(19) 0.0301(18) 0.0317(17) 0.0070(15) -0.0030(15) -0.0038(16)
C3' 0.0300(18) 0.030(2) 0.0315(17) 0.0033(14) 0.0025(14) 0.0011(16)
C4' 0.0311(19) 0.0343(19) 0.0326(17) 0.0018(15) -0.0008(15) 0.0052(16)
C5' 0.0273(18) 0.0301(18) 0.0281(17) 0.0029(13) -0.0039(14) 0.0003(15)
C6' 0.0396(19) 0.0276(17) 0.0233(14) 0.0070(13) -0.0018(15) -0.0012(16)
C7' 0.044(2) 0.037(2) 0.0285(17) 0.0033(15) -0.0019(15) -0.0001(18)
C8' 0.044(2) 0.038(2) 0.0349(19) 0.0003(16) 0.0052(16) 0.0013(19)
C9' 0.063(3) 0.034(2) 0.0281(17) -0.0009(15) -0.0009(18) 0.004(2)
C10' 0.059(3) 0.0311(19) 0.0393(19) 0.0005(16) -0.0080(19) -0.011(2)
C11' 0.043(2) 0.035(2) 0.0324(18) 0.0063(15) -0.0008(15) -0.0062(17)
C12' 0.0325(19) 0.0297(19) 0.0343(17) 0.0052(15) 0.0034(15) 0.0043(16)
C13' 0.037(2) 0.039(2) 0.0324(17) 0.0007(15) 0.0072(15) 0.0053(18)
C14' 0.040(2) 0.039(2) 0.0381(18) 0.0030(16) -0.0031(16) 0.0032(19)
C15' 0.062(3) 0.039(2) 0.0269(17) 0.0035(16) 0.0031(17) 0.010(2)
C16' 0.048(2) 0.049(2) 0.0337(19) 0.0081(17) 0.0163(17) 0.006(2)
C17' 0.036(2) 0.040(2) 0.044(2) 0.0062(17) 0.0091(17) -0.0002(18)
C18' 0.032(2) 0.044(2) 0.047(2) 0.0071(17) 0.0036(16) 0.0018(19)
C19' 0.0246(17) 0.0280(18) 0.0299(16) -0.0003(12) -0.0021(13) 0.0049(14)
C20' 0.034(2) 0.0369(19) 0.0340(17) 0.0034(14) 0.0020(15) 0.0002(17)
C21' 0.0308(19) 0.035(2) 0.046(2) -0.0054(16) -0.0054(16) -0.0021(17)
C22' 0.032(2) 0.036(2) 0.048(2) 0.0034(16) 0.0063(17) -0.0046(17)
C23' 0.040(2) 0.0356(19) 0.0334(18) 0.0078(15) 0.0069(15) 0.0013(18)
C24' 0.0323(19) 0.0337(19) 0.0302(16) -0.0026(14) 0.0004(14) 0.0033(17)

loop_
_atom_type_symbol
_atom_type_description
_atom_type_scat_dispersion_real
_atom_type_scat_dispersion_imag
_atom_type_scat_source
C C 0.0033 0.0016 'International Tables Vol C Tables 4.2.6.8And 6.1.1.4'
H H 0.0000 0.0000 'International Tables Vol C Tables 4.2.6.8And 6.1.1.4'
O O 0.0106 0.0060 'International Tables Vol C Tables 4.2.6.8And 6.1.1.4'
S S 0.1246 0.1234 'International Tables Vol C Tables 4.2.6.8And 6.1.1.4'

loop_
_geom_angle_atom_site_label_1
_geom_angle_atom_site_label_2
_geom_angle_atom_site_label_3
_geom_angle
_geom_angle_site_symmetry_1
_geom_angle_site_symmetry_3
_geom_angle_publ_flag
O1 S1 C5 106.05(14) . . ?
O1 S1 C1 107.14(14) . . ?
C5 S1 C1 100.14(15) . . ?
C2 C1 C6 124.0(3) . . ?
C2 C1 S1 123.2(3) . . ?
C6 C1 S1 112.8(2) . . ?
C1 C2 C3 129.8(3) . . ?
C2 C3 C4 112.5(3) . . ?
C2 C3 C12 108.6(3) . . ?
C4 C3 C12 105.8(3) . . ?
C2 C3 C18 107.1(3) . . ?
C4 C3 C18 109.9(3) . . ?
C12 C3 C18 113.0(2) . . ?
C5 C4 C3 128.7(3) . . ?
C4 C5 C19 125.3(3) . . ?
C4 C5 S1 124.5(3) . . ?
C19 C5 S1 110.0(2) . . ?
C7 C6 C11 118.3(3) . . ?
C7 C6 C1 122.7(3) . . ?
C11 C6 C1 119.0(3) . . ?
C8 C7 C6 120.3(3) . . ?
C9 C8 C7 121.0(3) . . ?
C8 C9 C10 119.5(3) . . ?
C9 C10 C11 120.2(3) . . ?
C10 C11 C6 120.6(3) . . ?
C17 C12 C13 119.4(3) . . ?
C17 C12 C3 122.8(3) . . ?
C13 C12 C3 117.8(3) . . ?
C14 C13 C12 119.9(3) . . ?
C13 C14 C15 120.3(3) . . ?
C16 C15 C14 119.9(3) . . ?
C15 C16 C17 120.8(3) . . ?
C12 C17 C16 119.6(3) . . ?
C24 C19 C20 117.8(3) . . ?
C24 C19 C5 122.2(3) . . ?
C20 C19 C5 120.0(3) . . ?
C21 C20 C19 120.5(3) . . ?
C22 C21 C20 120.1(3) . . ?
C21 C22 C23 120.1(3) . . ?
C24 C23 C22 120.3(3) . . ?
C23 C24 C19 121.1(3) . . ?
O1' S1' C5' 104.43(14) . . ?
O1' S1' C1' 108.26(14) . . ?
C5' S1' C1' 101.28(15) . . ?
C2' C1' C6' 124.4(3) . . ?
C2' C1' S1' 123.6(3) . . ?
C6' C1' S1' 112.0(2) . . ?
C1' C2' C3' 128.4(3) . . ?
C4' C3' C2' 113.7(3) . . ?
C4' C3' C18' 108.8(3) . . ?
C2' C3' C18' 107.1(3) . . ?
C4' C3' C12' 105.5(3) . . ?
C2' C3' C12' 109.4(3) . . ?
C18' C3' C12' 112.4(3) . . ?
C5' C4' C3' 128.3(3) . . ?
C4' C5' C19' 124.3(3) . . ?
C4' C5' S1' 124.3(3) . . ?
C19' C5' S1' 111.1(2) . . ?
C7' C6' C11' 117.1(3) . . ?
C7' C6' C1' 123.3(3) . . ?
C11' C6' C1' 119.5(3) . . ?
C8' C7' C6' 121.7(3) . . ?
C9' C8' C7' 120.1(3) . . ?
C8' C9' C10' 119.1(3) . . ?
C11' C10' C9' 120.9(3) . . ?
C10' C11' C6' 121.0(3) . . ?
C13' C12' C17' 118.9(3) . . ?
C13' C12' C3' 117.9(3) . . ?
C17' C12' C3' 123.2(3) . . ?
C12' C13' C14' 120.4(3) . . ?
C15' C14' C13' 121.0(3) . . ?
C14' C15' C16' 118.8(3) . . ?
C15' C16' C17' 121.0(3) . . ?
C16' C17' C12' 119.9(3) . . ?
C24' C19' C20' 118.8(3) . . ?
C24' C19' C5' 121.2(3) . . ?
C20' C19' C5' 120.0(3) . . ?
C21' C20' C19' 120.1(3) . . ?
C22' C21' C20' 120.1(3) . . ?
C23' C22' C21' 120.6(3) . . ?
C22' C23' C24' 119.8(3) . . ?
C23' C24' C19' 120.6(3) . . ?

loop_
_geom_bond_atom_site_label_1
_geom_bond_atom_site_label_2
_geom_bond_distance
_geom_bond_site_symmetry_2
_geom_bond_publ_flag
S1 O1 1.500(2) . ?
S1 C5 1.798(3) . ?
S1 C1 1.798(3) . ?
C1 C2 1.321(4) . ?
C1 C6 1.488(4) . ?
C2 C3 1.494(4) . ?
C3 C4 1.503(4) . ?
C3 C12 1.547(4) . ?
C3 C18 1.549(4) . ?
C4 C5 1.310(4) . ?
C5 C19 1.478(4) . ?
C6 C7 1.385(4) . ?
C6 C11 1.397(5) . ?
C7 C8 1.382(5) . ?
C8 C9 1.366(5) . ?
C9 C10 1.377(5) . ?
C10 C11 1.379(5) . ?
C12 C17 1.382(4) . ?
C12 C13 1.402(4) . ?
C13 C14 1.374(4) . ?
C14 C15 1.386(4) . ?
C15 C16 1.364(5) . ?
C16 C17 1.389(5) . ?
C19 C24 1.396(4) . ?
C19 C20 1.405(4) . ?
C20 C21 1.393(5) . ?
C21 C22 1.373(5) . ?
C22 C23 1.381(5) . ?
C23 C24 1.379(5) . ?
S1' O1' 1.502(2) . ?
S1' C5' 1.776(3) . ?
S1' C1' 1.804(3) . ?
C1' C2' 1.323(4) . ?
C1' C6' 1.485(4) . ?
C2' C3' 1.510(5) . ?
C3' C4' 1.508(4) . ?
C3' C18' 1.549(5) . ?
C3' C12' 1.550(4) . ?
C4' C5' 1.328(4) . ?
C5' C19' 1.492(4) . ?
C6' C7' 1.399(5) . ?
C6' C11' 1.401(4) . ?
C7' C8' 1.385(5) . ?
C8' C9' 1.376(5) . ?
C9' C10' 1.390(5) . ?
C10' C11' 1.376(5) . ?
C12' C13' 1.385(5) . ?
C12' C17' 1.392(4) . ?
C13' C14' 1.387(4) . ?
C14' C15' 1.374(5) . ?
C15' C16' 1.380(5) . ?
C16' C17' 1.388(5) . ?
C19' C24' 1.390(4) . ?
C19' C20' 1.402(4) . ?
C20' C21' 1.385(4) . ?
C21' C22' 1.377(5) . ?
C22' C23' 1.377(5) . ?
C23' C24' 1.386(5) . ?

loop_
_geom_torsion_atom_site_label_1
_geom_torsion_atom_site_label_2
_geom_torsion_atom_site_label_3
_geom_torsion_atom_site_label_4
_geom_torsion
_geom_torsion_site_symmetry_1
_geom_torsion_site_symmetry_2
_geom_torsion_site_symmetry_3
_geom_torsion_site_symmetry_4
_geom_torsion_publ_flag
O1 S1 C1 C2 100.7(3) . . . . ?
C5 S1 C1 C2 -9.8(3) . . . . ?
O1 S1 C1 C6 -82.1(2) . . . . ?
C5 S1 C1 C6 167.4(2) . . . . ?
C6 C1 C2 C3 -172.3(3) . . . . ?
S1 C1 C2 C3 4.6(5) . . . . ?
C1 C2 C3 C4 6.1(5) . . . . ?
C1 C2 C3 C12 -110.7(4) . . . . ?
C1 C2 C3 C18 127.0(3) . . . . ?
C2 C3 C4 C5 -10.7(5) . . . . ?
C12 C3 C4 C5 107.7(4) . . . . ?
C18 C3 C4 C5 -130.0(3) . . . . ?
C3 C4 C5 C19 -170.8(3) . . . . ?
C3 C4 C5 S1 3.8(5) . . . . ?
O1 S1 C5 C4 -105.3(3) . . . . ?
C1 S1 C5 C4 5.9(3) . . . . ?
O1 S1 C5 C19 70.0(2) . . . . ?
C1 S1 C5 C19 -178.7(2) . . . . ?
C2 C1 C6 C7 -151.6(3) . . . . ?
S1 C1 C6 C7 31.2(4) . . . . ?
C2 C1 C6 C11 30.4(5) . . . . ?
S1 C1 C6 C11 -146.8(3) . . . . ?
C11 C6 C7 C8 0.6(5) . . . . ?
C1 C6 C7 C8 -177.4(3) . . . . ?
C6 C7 C8 C9 -0.9(5) . . . . ?
C7 C8 C9 C10 0.9(6) . . . . ?
C8 C9 C10 C11 -0.6(6) . . . . ?
C9 C10 C11 C6 0.3(5) . . . . ?
C7 C6 C11 C10 -0.3(5) . . . . ?
C1 C6 C11 C10 177.8(3) . . . . ?
C2 C3 C12 C17 -119.4(3) . . . . ?
C4 C3 C12 C17 119.6(3) . . . . ?
C18 C3 C12 C17 -0.7(4) . . . . ?
C2 C3 C12 C13 61.3(4) . . . . ?
C4 C3 C12 C13 -59.7(3) . . . . ?
C18 C3 C12 C13 -180.0(3) . . . . ?
C17 C12 C13 C14 0.0(5) . . . . ?
C3 C12 C13 C14 179.3(3) . . . . ?
C12 C13 C14 C15 0.0(5) . . . . ?
C13 C14 C15 C16 0.0(5) . . . . ?
C14 C15 C16 C17 0.0(5) . . . . ?
C13 C12 C17 C16 -0.1(5) . . . . ?
C3 C12 C17 C16 -179.4(3) . . . . ?
C15 C16 C17 C12 0.1(5) . . . . ?
C4 C5 C19 C24 -139.4(3) . . . . ?
S1 C5 C19 C24 45.3(4) . . . . ?
C4 C5 C19 C20 42.3(5) . . . . ?
S1 C5 C19 C20 -133.0(3) . . . . ?
C24 C19 C20 C21 -1.9(5) . . . . ?
C5 C19 C20 C21 176.5(3) . . . . ?
C19 C20 C21 C22 1.1(5) . . . . ?
C20 C21 C22 C23 0.0(5) . . . . ?
C21 C22 C23 C24 -0.3(5) . . . . ?
C22 C23 C24 C19 -0.6(5) . . . . ?
C20 C19 C24 C23 1.7(5) . . . . ?
C5 C19 C24 C23 -176.6(3) . . . . ?
O1' S1' C1' C2' 103.0(3) . . . . ?
C5' S1' C1' C2' -6.4(3) . . . . ?
O1' S1' C1' C6' -79.4(2) . . . . ?
C5' S1' C1' C6' 171.2(2) . . . . ?
C6' C1' C2' C3' -173.7(3) . . . . ?
S1' C1' C2' C3' 3.6(5) . . . . ?
C1' C2' C3' C4' 2.3(5) . . . . ?
C1' C2' C3' C18' 122.5(4) . . . . ?
C1' C2' C3' C12' -115.3(4) . . . . ?
C2' C3' C4' C5' -4.2(5) . . . . ?
C18' C3' C4' C5' -123.5(4) . . . . ?
C12' C3' C4' C5' 115.6(4) . . . . ?
C3' C4' C5' C19' -173.3(3) . . . . ?
C3' C4' C5' S1' 0.0(5) . . . . ?
O1' S1' C5' C4' -107.6(3) . . . . ?
C1' S1' C5' C4' 4.8(3) . . . . ?
O1' S1' C5' C19' 66.5(2) . . . . ?
C1' S1' C5' C19' 178.9(2) . . . . ?
C2' C1' C6' C7' -150.3(3) . . . . ?
S1' C1' C6' C7' 32.1(4) . . . . ?
C2' C1' C6' C11' 33.3(5) . . . . ?
S1' C1' C6' C11' -144.2(2) . . . . ?
C11' C6' C7' C8' -0.1(5) . . . . ?
C1' C6' C7' C8' -176.5(3) . . . . ?
C6' C7' C8' C9' 0.9(5) . . . . ?
C7' C8' C9' C10' -0.5(5) . . . . ?
C8' C9' C10' C11' -0.5(5) . . . . ?
C9' C10' C11' C6' 1.3(5) . . . . ?
C7' C6' C11' C10' -1.0(5) . . . . ?
C1' C6' C11' C10' 175.6(3) . . . . ?
C4' C3' C12' C13' -60.9(4) . . . . ?
C2' C3' C12' C13' 61.7(4) . . . . ?
C18' C3' C12' C13' -179.4(3) . . . . ?
C4' C3' C12' C17' 117.2(4) . . . . ?
C2' C3' C12' C17' -120.2(3) . . . . ?
C18' C3' C12' C17' -1.3(5) . . . . ?
C17' C12' C13' C14' -1.1(5) . . . . ?
C3' C12' C13' C14' 177.1(3) . . . . ?
C12' C13' C14' C15' 0.5(5) . . . . ?
C13' C14' C15' C16' 0.9(5) . . . . ?
C14' C15' C16' C17' -1.8(6) . . . . ?
C15' C16' C17' C12' 1.2(6) . . . . ?
C13' C12' C17' C16' 0.3(5) . . . . ?
C3' C12' C17' C16' -177.8(3) . . . . ?
C4' C5' C19' C24' -130.3(3) . . . . ?
S1' C5' C19' C24' 55.6(4) . . . . ?
C4' C5' C19' C20' 52.4(5) . . . . ?
S1' C5' C19' C20' -121.7(3) . . . . ?
C24' C19' C20' C21' 1.3(5) . . . . ?
C5' C19' C20' C21' 178.6(3) . . . . ?
C19' C20' C21' C22' -0.5(5) . . . . ?
C20' C21' C22' C23' 0.1(5) . . . . ?
C21' C22' C23' C24' -0.4(5) . . . . ?
C22' C23' C24' C19' 1.2(5) . . . . ?
C20' C19' C24' C23' -1.6(5) . . . . ?
C5' C19' C24' C23' -178.9(3) . . . . ?
